data_4072921
loop_
_publ_author_name
'Yagyu, Takeyoshi'
'Ohashi, Jun-ichi'
'Maeda, Masunobu'

_publ_section_title
;
 Monoarylplatinum(II) Complexes with a 2-Phenylpyridyl Ligand and
 Coordinated Solvent, [Pt(Ar)(Phpy)(solv)] (Phpy = 2-phenylpyridyl; solv =
 NCCH3, dmso). Preparation from [Pt(Ar)2(solv)2], Structures, and Chemical
 Properties
;
_journal_issue 9
_journal_name_full Organometallics
_journal_page_first 2383
_journal_paper_doi 10.1021/om061137m
_journal_volume 26
_journal_year 2007
_chemical_formula_moiety 'C19 H19 N O Pt S '
_chemical_formula_sum 'C19 H19 N O Pt S'
_chemical_formula_weight 504.52
_space_group_IT_number 14
_symmetry_cell_setting monoclinic
_symmetry_Int_Tables_number 14
_symmetry_space_group_name_Hall '-P 2yn'
_symmetry_space_group_name_H-M 'P 1 21/n 1'
_cell_angle_alpha 90
_cell_angle_beta 100.75(4)
_cell_angle_gamma 90
_cell_formula_units_Z 4
_cell_length_a 9.432(5)
_cell_length_b 8.630(5)
_cell_length_c 21.46(1)
_cell_measurement_reflns_used 25
_cell_measurement_temperature 293.2
_cell_measurement_theta_max 26.3
_cell_measurement_theta_min 2.7
_cell_volume 1716.1(16)
_computing_data_reduction 'teXsan Ver. 1.11'
_computing_publication_material 'teXsan Ver. 1.11'
_computing_structure_refinement 'teXsan Ver. 1.10'
_computing_structure_solution SIR92
_diffrn_measured_fraction_theta_full 0.9980
_diffrn_measured_fraction_theta_max 0.9980
_diffrn_radiation_type 'Mo K\a'
_diffrn_radiation_wavelength 0.7107
_diffrn_reflns_av_R_equivalents 0.026
_diffrn_reflns_limit_h_max 0
_diffrn_reflns_limit_h_min -11
_diffrn_reflns_limit_k_max 0
_diffrn_reflns_limit_k_min -10
_diffrn_reflns_limit_l_max 26
_diffrn_reflns_limit_l_min -26
_diffrn_reflns_number 3920
_diffrn_reflns_theta_full 26.24
_diffrn_reflns_theta_max 26.24
_exptl_absorpt_coefficient_mu 8.269
_exptl_absorpt_correction_T_max 0.999
_exptl_absorpt_correction_T_min 0.622
_exptl_absorpt_correction_type psi-scan
_exptl_absorpt_process_details '(North, Phillips & Mathews, 1968)'
_exptl_crystal_colour yellow
_exptl_crystal_density_diffrn 1.953
_exptl_crystal_density_method 'not measured'
_exptl_crystal_description prismatic
_exptl_crystal_size_max 0.200
_exptl_crystal_size_mid 0.150
_exptl_crystal_size_min 0.100
_refine_diff_density_max 2.05
_refine_diff_density_min -0.61
_refine_ls_extinction_method none
_refine_ls_goodness_of_fit_ref 1.018
_refine_ls_hydrogen_treatment noref
_refine_ls_number_parameters 208
_refine_ls_number_reflns 2304
_refine_ls_R_factor_gt 0.0355
_refine_ls_shift/su_max 0.0007
_refine_ls_structure_factor_coef Fsqd
_refine_ls_weighting_details 'w = 1/[\s^2^(Fo^2^) + (0.05000(Max(Fo^2^,0) + 2Fc^2^)/3)^2^]'
_refine_ls_weighting_scheme calc
_refine_ls_wR_factor_ref 0.0797
_reflns_number_gt 2304
_reflns_number_total 3451
_reflns_threshold_expression F^2^>2.0\s(F^2^)
_cod_data_source_file om061137msi20061218_055543.cif
_cod_data_source_block PtPh(Phpy)(dmso)_(3c)
_cod_original_cell_volume 1715(1)
_cod_original_formula_sum 'C19 H19 N O Pt S '
_cod_database_code 4072921

loop_
_symmetry_equiv_pos_as_xyz
x,y,z
1/2-x,1/2+y,1/2-z
-x,-y,-z
1/2+x,1/2-y,1/2+z

loop_
_atom_site_label
_atom_site_type_symbol
_atom_site_fract_x
_atom_site_fract_y
_atom_site_fract_z
_atom_site_U_iso_or_equiv
_atom_site_adp_type
_atom_site_occupancy
_atom_site_calc_flag
Pt(1) Pt 0.61871(3) 0.07368(4) 0.10880(2) 0.03547(9) Uani 1.00 d
S(1) S 0.7050(2) 0.2374(3) 0.0398(1) 0.0425(7) Uani 1.00 d
O(1) O 0.8290(8) 0.1884(9) 0.0108(3) 0.064(2) Uani 1.00 d
N(1) N 0.7934(7) -0.0836(9) 0.1282(3) 0.040(2) Uani 1.00 d
C(1) C 0.4410(10) 0.210(1) 0.1019(4) 0.041(3) Uani 1.00 d
C(2) C 0.316(1) 0.174(1) 0.0595(5) 0.051(3) Uani 1.00 d
C(3) C 0.1923(10) 0.266(1) 0.0561(5) 0.058(3) Uani 1.00 d
C(4) C 0.195(1) 0.395(1) 0.0947(5) 0.059(4) Uani 1.00 d
C(5) C 0.319(1) 0.433(1) 0.1359(5) 0.054(3) Uani 1.00 d
C(6) C 0.4410(10) 0.340(1) 0.1402(4) 0.043(3) Uani 1.00 d
C(7) C 0.5479(9) -0.069(1) 0.1709(4) 0.039(2) Uani 1.00 d
C(8) C 0.4161(10) -0.064(1) 0.1923(4) 0.048(3) Uani 1.00 d
C(9) C 0.385(1) -0.168(1) 0.2377(5) 0.053(3) Uani 1.00 d
C(10) C 0.487(1) -0.274(2) 0.2646(5) 0.068(4) Uani 1.00 d
C(11) C 0.615(1) -0.282(1) 0.2448(5) 0.064(4) Uani 1.00 d
C(12) C 0.648(1) -0.183(1) 0.1975(4) 0.042(3) Uani 1.00 d
C(13) C 0.7824(10) -0.189(1) 0.1746(4) 0.041(3) Uani 1.00 d
C(14) C 0.893(1) -0.293(1) 0.1957(4) 0.051(3) Uani 1.00 d
C(15) C 1.016(1) -0.286(1) 0.1696(5) 0.058(3) Uani 1.00 d
C(16) C 1.027(1) -0.184(1) 0.1216(5) 0.062(4) Uani 1.00 d
C(17) C 0.913(1) -0.086(1) 0.1029(5) 0.053(3) Uani 1.00 d
C(18) C 0.568(1) 0.296(1) -0.0238(5) 0.058(3) Uani 1.00 d
C(19) C 0.752(1) 0.416(1) 0.0774(5) 0.064(3) Uani 1.00 d
H(1) H 0.3144 0.0869 0.0325 0.0615 Uiso 1.00 calc
H(2) H 0.1064 0.2398 0.0273 0.0694 Uiso 1.00 calc
H(3) H 0.1111 0.4568 0.0927 0.0707 Uiso 1.00 calc
H(4) H 0.3221 0.5229 0.1615 0.0645 Uiso 1.00 calc
H(5) H 0.5257 0.3654 0.1700 0.0511 Uiso 1.00 calc
H(6) H 0.3464 0.0116 0.1754 0.0575 Uiso 1.00 calc
H(7) H 0.2935 -0.1650 0.2502 0.0640 Uiso 1.00 calc
H(8) H 0.4677 -0.3417 0.2969 0.0820 Uiso 1.00 calc
H(9) H 0.6846 -0.3567 0.2633 0.0765 Uiso 1.00 calc
H(10) H 0.8847 -0.3678 0.2273 0.0610 Uiso 1.00 calc
H(11) H 1.0943 -0.3527 0.1850 0.0699 Uiso 1.00 calc
H(12) H 1.1097 -0.1812 0.1024 0.0740 Uiso 1.00 calc
H(13) H 0.9191 -0.0149 0.0696 0.0631 Uiso 1.00 calc
H(14) H 0.6019 0.3787 -0.0460 0.0693 Uiso 1.00 calc
H(15) H 0.5421 0.2108 -0.0519 0.0693 Uiso 1.00 calc
H(16) H 0.4855 0.3286 -0.0077 0.0693 Uiso 1.00 calc
H(17) H 0.8366 0.4035 0.1089 0.0766 Uiso 1.00 calc
H(18) H 0.7697 0.4898 0.0469 0.0766 Uiso 1.00 calc
H(19) H 0.6752 0.4512 0.0968 0.0766 Uiso 1.00 calc

loop_
_atom_site_aniso_label
_atom_site_aniso_U_11
_atom_site_aniso_U_22
_atom_site_aniso_U_33
_atom_site_aniso_U_12
_atom_site_aniso_U_13
_atom_site_aniso_U_23
Pt(1) 0.0341(2) 0.0342(2) 0.0371(2) 0.0060(2) 0.0038(1) -0.0006(2)
S(1) 0.042(1) 0.040(1) 0.046(1) 0.004(1) 0.010(1) 0.005(1)
O(1) 0.060(4) 0.065(5) 0.073(5) 0.013(4) 0.033(4) 0.018(4)
N(1) 0.040(4) 0.045(5) 0.033(4) 0.009(4) 0.003(3) 0.004(4)
C(1) 0.044(5) 0.040(5) 0.041(5) 0.004(5) 0.012(4) 0.009(4)
C(2) 0.042(5) 0.057(7) 0.052(6) 0.008(5) 0.002(4) -0.010(5)
C(3) 0.031(5) 0.076(8) 0.064(7) 0.005(5) 0.002(5) 0.007(6)
C(4) 0.044(6) 0.069(8) 0.070(7) 0.023(6) 0.027(5) 0.007(6)
C(5) 0.061(6) 0.046(6) 0.061(6) 0.013(6) 0.029(5) -0.002(6)
C(6) 0.040(5) 0.042(6) 0.047(5) -0.003(5) 0.012(4) -0.008(5)
C(7) 0.036(4) 0.037(5) 0.044(5) -0.003(5) 0.005(4) -0.011(5)
C(8) 0.046(5) 0.048(6) 0.050(5) -0.002(5) 0.009(4) -0.001(5)
C(9) 0.052(6) 0.058(7) 0.054(6) -0.007(5) 0.018(5) 0.000(5)
C(10) 0.070(7) 0.088(9) 0.047(6) -0.003(7) 0.008(5) 0.029(6)
C(11) 0.055(7) 0.060(7) 0.074(8) 0.003(6) 0.005(6) 0.017(6)
C(12) 0.049(5) 0.035(5) 0.040(5) -0.002(4) 0.002(4) -0.005(4)
C(13) 0.045(5) 0.037(5) 0.036(5) 0.001(4) -0.001(4) -0.010(4)
C(14) 0.060(6) 0.048(6) 0.041(5) 0.013(5) 0.001(5) 0.009(5)
C(15) 0.046(6) 0.064(7) 0.061(7) 0.024(6) -0.001(5) -0.008(6)
C(16) 0.053(6) 0.079(9) 0.056(6) 0.029(6) 0.015(5) -0.003(6)
C(17) 0.042(5) 0.067(7) 0.052(5) 0.005(6) 0.015(4) 0.006(6)
C(18) 0.069(7) 0.055(7) 0.044(6) 0.001(6) -0.003(5) 0.010(5)
C(19) 0.066(7) 0.051(7) 0.072(7) -0.017(6) 0.007(6) -0.006(6)

loop_
_atom_type_symbol
_atom_type_description
_atom_type_scat_dispersion_real
_atom_type_scat_dispersion_imag
_atom_type_scat_source
H H 0.000 0.000
;International Tables for Crystallography
(1992, Vol. C, Table 6.1.1.2)
;
C C 0.003 0.002
;International Tables for Crystallography
(1992, Vol. C, Tables 4.2.6.8 and 6.1.1.1)
;
N N 0.006 0.003
;International Tables for Crystallography
(1992, Vol. C, Tables 4.2.6.8 and 6.1.1.1)
;
O O 0.011 0.006
;International Tables for Crystallography
(1992, Vol. C, Tables 4.2.6.8 and 6.1.1.1)
;
S S 0.125 0.123
;International Tables for Crystallography
(1992, Vol. C, Tables 4.2.6.8 and 6.1.1.1)
;
Pt Pt -1.703 8.390
;International Tables for Crystallography
(1992, Vol. C, Tables 4.2.6.8 and 6.1.1.1)
;

loop_
_geom_angle_atom_site_label_1
_geom_angle_atom_site_label_2
_geom_angle_atom_site_label_3
_geom_angle
_geom_angle_publ_flag
S(1) Pt(1) N(1) 99.5(2) yes
S(1) Pt(1) C(1) 89.0(3) yes
S(1) Pt(1) C(7) 178.5(2) yes
N(1) Pt(1) C(1) 171.3(3) yes
N(1) Pt(1) C(7) 79.6(3) yes
C(1) Pt(1) C(7) 91.9(3) yes
Pt(1) S(1) O(1) 119.7(3) yes
Pt(1) S(1) C(18) 112.0(4) yes
Pt(1) S(1) C(19) 109.4(4) yes
O(1) S(1) C(18) 106.1(5) yes
O(1) S(1) C(19) 106.9(5) yes
C(18) S(1) C(19) 101.0(5) yes
Pt(1) N(1) C(13) 114.0(6) yes
Pt(1) N(1) C(17) 127.9(6) yes
C(13) N(1) C(17) 118.0(8) yes
Pt(1) C(1) C(2) 120.5(7) yes
Pt(1) C(1) C(6) 121.0(7) yes
C(2) C(1) C(6) 118.4(9) yes
C(1) C(2) C(3) 120.5(9) yes
C(2) C(3) C(4) 120.0(9) yes
C(3) C(4) C(5) 119.7(9) yes
C(4) C(5) C(6) 120.3(10) yes
C(1) C(6) C(5) 121.0(9) yes
Pt(1) C(7) C(8) 128.3(7) yes
Pt(1) C(7) C(12) 114.5(6) yes
C(8) C(7) C(12) 117.1(9) yes
C(7) C(8) C(9) 121.6(9) yes
C(8) C(9) C(10) 119.9(9) yes
C(9) C(10) C(11) 119.9(10) yes
C(10) C(11) C(12) 121(1) yes
C(7) C(12) C(11) 119.9(9) yes
C(7) C(12) C(13) 117.0(8) yes
C(11) C(12) C(13) 123.1(9) yes
N(1) C(13) C(12) 114.4(8) yes
N(1) C(13) C(14) 120.9(9) yes
C(12) C(13) C(14) 124.7(9) yes
C(13) C(14) C(15) 118.3(9) yes
C(14) C(15) C(16) 121.6(9) yes
C(15) C(16) C(17) 116.8(9) yes
N(1) C(17) C(16) 124.4(10) yes

loop_
_geom_bond_atom_site_label_1
_geom_bond_atom_site_label_2
_geom_bond_distance
_geom_bond_publ_flag
Pt(1) S(1) 2.302(2) yes
Pt(1) N(1) 2.115(7) yes
Pt(1) C(1) 2.031(9) yes
Pt(1) C(7) 2.019(9) yes
S(1) O(1) 1.485(7) yes
S(1) C(18) 1.77(1) yes
S(1) C(19) 1.76(1) yes
N(1) C(13) 1.37(1) yes
N(1) C(17) 1.34(1) yes
C(1) C(2) 1.38(1) yes
C(1) C(6) 1.39(1) yes
C(2) C(3) 1.40(1) yes
C(3) C(4) 1.38(2) yes
C(4) C(5) 1.37(2) yes
C(5) C(6) 1.39(1) yes
C(7) C(8) 1.40(1) yes
C(7) C(12) 1.40(1) yes
C(8) C(9) 1.39(1) yes
C(9) C(10) 1.37(1) yes
C(10) C(11) 1.35(1) yes
C(11) C(12) 1.41(1) yes
C(12) C(13) 1.45(1) yes
C(13) C(14) 1.39(1) yes
C(14) C(15) 1.38(1) yes
C(15) C(16) 1.37(2) yes
C(16) C(17) 1.36(1) yes

loop_
_geom_contact_atom_site_label_1
_geom_contact_atom_site_label_2
_geom_contact_distance
_geom_contact_site_symmetry_2
O(1) C(16) 3.37(1) 3_755
O(1) C(3) 3.45(1) 1_655
C(8) C(14) 3.59(1) 2_655

loop_
_geom_torsion_atom_site_label_1
_geom_torsion_atom_site_label_2
_geom_torsion_atom_site_label_3
_geom_torsion_atom_site_label_4
_geom_torsion
_geom_torsion_publ_flag
Pt(1) N(1) C(13) C(12) 5.5(9) yes
Pt(1) N(1) C(13) C(14) -175.7(7) yes
Pt(1) N(1) C(17) C(16) 174.4(8) yes
Pt(1) C(1) C(2) C(3) 178.0(8) yes
Pt(1) C(1) C(6) C(5) -179.5(7) yes
Pt(1) C(7) C(8) C(9) -177.1(7) yes
Pt(1) C(7) C(12) C(11) 175.5(8) yes
Pt(1) C(7) C(12) C(13) -3(1) yes
S(1) Pt(1) N(1) C(13) 173.0(5) yes
S(1) Pt(1) N(1) C(17) -3.5(8) yes
S(1) Pt(1) C(1) C(2) 95.5(8) yes
S(1) Pt(1) C(1) C(6) -85.6(7) yes
S(1) Pt(1) C(7) C(8) 131(9) yes
S(1) Pt(1) C(7) C(12) -45(10) yes
O(1) S(1) Pt(1) N(1) 15.1(4) yes
O(1) S(1) Pt(1) C(1) -167.1(5) yes
O(1) S(1) Pt(1) C(7) 65(9) yes
N(1) Pt(1) S(1) C(18) 140.3(5) yes
N(1) Pt(1) S(1) C(19) -108.6(5) yes
N(1) Pt(1) C(1) C(2) -98(2) yes
N(1) Pt(1) C(1) C(6) 79(2) yes
N(1) Pt(1) C(7) C(8) -178.2(8) yes
N(1) Pt(1) C(7) C(12) 5.1(6) yes
N(1) C(13) C(12) C(7) -1(1) yes
N(1) C(13) C(12) C(11) 179.4(9) yes
N(1) C(13) C(14) C(15) 1(1) yes
N(1) C(17) C(16) C(15) 0(1) yes
C(1) Pt(1) S(1) C(18) -41.9(5) yes
C(1) Pt(1) S(1) C(19) 69.2(5) yes
C(1) Pt(1) N(1) C(13) 7(2) yes
C(1) Pt(1) N(1) C(17) -168(1) yes
C(1) Pt(1) C(7) C(8) 3.8(9) yes
C(1) Pt(1) C(7) C(12) -172.8(7) yes
C(1) C(2) C(3) C(4) 1(1) yes
C(1) C(6) C(5) C(4) 1(1) yes
C(2) C(1) Pt(1) C(7) -85.6(8) yes
C(2) C(1) C(6) C(5) 0(1) yes
C(2) C(3) C(4) C(5) 0(1) yes
C(3) C(2) C(1) C(6) 0(1) yes
C(3) C(4) C(5) C(6) -1(1) yes
C(6) C(1) Pt(1) C(7) 93.2(7) yes
C(7) Pt(1) S(1) C(18) -169(9) yes
C(7) Pt(1) S(1) C(19) -58(9) yes
C(7) Pt(1) N(1) C(13) -5.9(6) yes
C(7) Pt(1) N(1) C(17) 177.6(9) yes
C(7) C(8) C(9) C(10) 2(1) yes
C(7) C(12) C(11) C(10) 1(1) yes
C(7) C(12) C(13) C(14) 180.0(8) yes
C(8) C(7) C(12) C(11) -1(1) yes
C(8) C(7) C(12) C(13) 179.0(8) yes
C(8) C(9) C(10) C(11) -2(1) yes
C(9) C(8) C(7) C(12) 0(1) yes
C(9) C(10) C(11) C(12) 0(1) yes
C(10) C(11) C(12) C(13) -179(1) yes
C(11) C(12) C(13) C(14) 0(1) yes
C(12) C(13) N(1) C(17) -177.7(8) yes
C(12) C(13) C(14) C(15) -179.9(9) yes
C(13) N(1) C(17) C(16) -1(1) yes
C(13) C(14) C(15) C(16) -3(1) yes
C(14) C(13) N(1) C(17) 1(1) yes
C(14) C(15) C(16) C(17) 2(1) yes
C(14) C(15) C(16) C(17) 2(1) yes
